data_9015496
loop_
_publ_author_name
'Basciano, L. C.'

_publ_section_title
;
 Mineralogy and crystal structures of barium silicate minerals
 from Fresno County, California
;
_journal_name_full 'Master's Thesis, University of British Columbia'
_journal_page_first 1
_journal_page_last 164
_journal_volume 1999
_journal_year 1999
_chemical_compound_source 'Esquire #7, Big Creek, Fresno County, California, USA'
_chemical_formula_sum 'Ba6 Cl6.391 Mn2.01 O18 Si6 Ti0.99'
_chemical_name_mineral Verplanckite
_space_group_IT_number 191
_symmetry_space_group_name_Hall '-P 6 2'
_symmetry_space_group_name_H-M 'P 6/m m m'
_cell_angle_alpha 90
_cell_angle_beta 90
_cell_angle_gamma 120
_cell_length_a 16.300
_cell_length_b 16.300
_cell_length_c 7.169
_cell_formula_units_Z 2
_cell_volume 1649.546
_database_code_amcsd 0014200
_exptl_crystal_density_diffrn 3.352
_cod_original_formula_sum 'Ba6 (Mn2.01 Ti.99) Si6 Cl6.391 O18'
_cod_database_code 9015496

loop_
_space_group_symop_operation_xyz
x,y,z
-x,-x+y,z
x,x-y,-z
-x+y,-x,-z
x-y,x,z
-y,-x,z
y,x,-z
y,-x+y,-z
-y,x-y,z
x-y,-y,z
-x+y,y,-z
x,y,-z
-x,-y,z
x,x-y,z
-x,-x+y,-z
x-y,x,-z
-x+y,-x,z
y,x,z
-y,-x,-z
-y,x-y,-z
y,-x+y,z
-x+y,y,z
x-y,-y,-z
-x,-y,-z

loop_
_atom_site_aniso_label
_atom_site_aniso_U_11
_atom_site_aniso_U_22
_atom_site_aniso_U_33
_atom_site_aniso_U_12
_atom_site_aniso_U_13
_atom_site_aniso_U_23
Ba1 0.02670 0.04630 0.01290 0.02320 0.00000 0.00000
Ba2 0.02260 0.01610 0.06880 0.00810 0.00000 0.00000
MnX 0.01370 0.02670 0.01280 0.01330 0.00000 0.00000
TiX 0.01370 0.02670 0.01280 0.01330 0.00000 0.00000
Si 0.02620 0.01040 0.00760 0.00520 -0.00050 -0.00110
Cl1 0.07090 0.01960 0.03090 0.00980 0.00000 0.00000
Cl2 0.03310 0.03310 0.03690 0.01650 0.00000 0.00000
Cl3 0.03490 0.07800 0.16020 0.03900 0.02590 0.05190
Cl4 0.06610 0.06610 0.16180 0.03310 0.00000 0.00000
Cl5 0.07820 0.03410 0.07910 0.01710 -0.05460 0.00000
O1 0.02580 0.03970 0.02310 0.02120 -0.00300 -0.00740
O2 0.11670 0.02350 0.00470 0.01170 0.00000 0.00000
O3 0.02420 0.01250 0.01670 0.00630 0.00000 0.00000

loop_
_atom_site_label
_atom_site_fract_x
_atom_site_fract_y
_atom_site_fract_z
_atom_site_occupancy
_atom_site_U_iso_or_equiv
Ba1 0.21601 0.43202 0.00000 1.00000 0.02470
Ba2 0.34704 0.00000 0.50000 1.00000 0.03660
MnX 0.26051 0.52100 0.50000 0.67000 0.01630
TiX 0.26051 0.52100 0.50000 0.33000 0.01630
Si 0.55601 0.11200 0.22550 1.00000 0.01650
Cl1 0.31180 0.00000 0.00000 0.40900 0.04610
Cl2 0.33333 0.66667 0.00000 0.76000 0.03440
Cl3 0.14180 0.28360 0.36900 0.37800 0.08620
Cl4 0.33333 0.66667 0.50000 0.60000 0.09800
Cl5 0.27300 0.00000 0.11300 0.25600 0.06870
O1 0.15780 0.49540 0.30110 1.00000 0.02740
O2 0.55710 0.11420 0.00000 1.00000 0.05870
O3 0.50000 0.00000 0.29100 1.00000 0.01910

loop_
_cod_related_entry_id
_cod_related_entry_database
_cod_related_entry_code
1 AMCSD 0014200
